data_7153600
loop_
_publ_author_name
'Zhang, Hongrui'
'Li, Haifeng'
'Xue, Jijun'
'Chen, Rui'
'Li, Ying'
'Tang, Yu'
'Li, Chunxin'

_publ_section_title
;
 New facile enantio- and diastereo-selective syntheses of (-)-triptonide
 and (-)-triptolide.
;
_journal_issue 5
_journal_name_full 'Organic &amp; biomolecular chemistry'
_journal_page_first 732
_journal_page_last 736
_journal_paper_doi 10.1039/c3ob42183j
_journal_volume 12
_journal_year 2014
_chemical_absolute_configuration unk
_chemical_formula_moiety 'C19 H24 O4'
_chemical_formula_sum 'C18 H24 O4'
_chemical_formula_weight 304.37
_chemical_name_systematic
;
?
;
_space_group_crystal_system monoclinic
_space_group_IT_number 5
_space_group_name_Hall 'I 2y'
_space_group_name_H-M_alt 'I 1 2 1'
_symmetry_space_group_name_Hall 'I 2y'
_symmetry_space_group_name_H-M 'I 1 2 1'
_atom_sites_solution_hydrogens geom
_atom_sites_solution_primary iterative
_atom_sites_solution_secondary difmap
_audit_creation_date 2013-03-20
_audit_creation_method
;
Olex2 1.2
(compiled Dec 5 2012 16:20:19, GUI svn.r4385)
;
_cell_angle_alpha 90.00
_cell_angle_beta 101.576(7)
_cell_angle_gamma 90.00
_cell_formula_units_Z 4
_cell_length_a 16.9067(10)
_cell_length_b 7.6918(4)
_cell_length_c 13.0515(13)
_cell_measurement_reflns_used 1213
_cell_measurement_temperature 293(2)
_cell_measurement_theta_max 26.0250
_cell_measurement_theta_min 3.7390
_cell_volume 1662.7(2)
_computing_cell_refinement
;
CrysAlisPro, Agilent Technologies,
Version 1.171.36.24 (release 03-12-2012 CrysAlis171 .NET)
(compiled Dec 3 2012,18:21:49)
;
_computing_data_collection
;
CrysAlisPro, Agilent Technologies,
Version 1.171.36.24 (release 03-12-2012 CrysAlis171 .NET)
(compiled Dec 3 2012,18:21:49)
;
_computing_data_reduction
;
CrysAlisPro, Agilent Technologies,
Version 1.171.36.24 (release 03-12-2012 CrysAlis171 .NET)
(compiled Dec 3 2012,18:21:49)
;
_computing_molecular_graphics
;
O. V. Dolomanov, L. J. Bourhis, R. J. Gildea, J. A. K. Howard and H. Puschmann,
OLEX2: a complete structure solution, refinement and analysis program.
J. Appl. Cryst. (2009). 42, 339-341.
;
_computing_publication_material
;
O. V. Dolomanov, L. J. Bourhis, R. J. Gildea, J. A. K. Howard and H. Puschmann,
OLEX2: a complete structure solution, refinement and analysis program.
J. Appl. Cryst. (2009). 42, 339-341.
;
_computing_structure_refinement
;
SHELXL, G.M. Sheldrick, Acta Cryst.
(2008). A64, 112-122
;
_computing_structure_solution 'SUPERFLIP, J. Appl. Cryst. (2007) 40, 786-790'
_diffrn_ambient_temperature 293(2)
_diffrn_detector_area_resol_mean 16.0733
_diffrn_measured_fraction_theta_full 0.9967
_diffrn_measured_fraction_theta_max 0.9104
_diffrn_measurement_details
;
1 omega -13.00 20.00 1.5000 20.9100
omega____ theta____ kappa____ phi______ frames
- -19.3700 -99.0000 -120.0000 22

2 omega -97.00 -71.50 1.5000 20.9100
omega____ theta____ kappa____ phi______ frames
- -19.3700 178.0000 120.0000 17

3 omega -53.00 40.00 1.5000 20.9100
omega____ theta____ kappa____ phi______ frames
- 22.6512 0.0000 -120.0000 62

4 omega -11.00 79.00 1.5000 20.9100
omega____ theta____ kappa____ phi______ frames
- 22.6512 -19.0000 120.0000 60
;
_diffrn_measurement_device_type 'SuperNova, Dual, Cu at zero, Eos'
_diffrn_measurement_method '\w scans'
_diffrn_orient_matrix_UB_11 0.0049399000
_diffrn_orient_matrix_UB_12 -0.0236867000
_diffrn_orient_matrix_UB_13 0.0534321000
_diffrn_orient_matrix_UB_21 0.0419945000
_diffrn_orient_matrix_UB_22 0.0170995000
_diffrn_orient_matrix_UB_23 0.0072595000
_diffrn_orient_matrix_UB_31 -0.0068787000
_diffrn_orient_matrix_UB_32 0.0874115000
_diffrn_orient_matrix_UB_33 0.0131101000
_diffrn_radiation_monochromator mirror
_diffrn_radiation_type 'Mo K\a'
_diffrn_radiation_wavelength 0.7107
_diffrn_reflns_av_R_equivalents 0.0207
_diffrn_reflns_av_unetI/netI 0.0483
_diffrn_reflns_limit_h_max 19
_diffrn_reflns_limit_h_min -21
_diffrn_reflns_limit_k_max 9
_diffrn_reflns_limit_k_min -9
_diffrn_reflns_limit_l_max 15
_diffrn_reflns_limit_l_min -16
_diffrn_reflns_number 3430
_diffrn_reflns_theta_full 25.50
_diffrn_reflns_theta_max 26.37
_diffrn_reflns_theta_min 3.19
_diffrn_source 'SuperNova (Mo) X-ray Source'
_exptl_absorpt_coefficient_mu 0.085
_exptl_absorpt_correction_T_max 1.00000
_exptl_absorpt_correction_T_min 0.73704
_exptl_absorpt_correction_type multi-scan
_exptl_absorpt_process_details
;
CrysAlisPro, Agilent Technologies,
Version 1.171.36.24 (release 03-12-2012 CrysAlis171 .NET)
(compiled Dec 3 2012,18:21:49)
Empirical absorption correction using spherical harmonics,
implemented in SCALE3 ABSPACK scaling algorithm.
;
_exptl_crystal_colour 'clear light colourless'
_exptl_crystal_colour_lustre clear
_exptl_crystal_colour_modifier light
_exptl_crystal_colour_primary colourless
_exptl_crystal_density_diffrn 1.216
_exptl_crystal_density_method 'not measured'
_exptl_crystal_description block
_exptl_crystal_F_000 656
_exptl_crystal_size_max 0.35
_exptl_crystal_size_mid 0.32
_exptl_crystal_size_min 0.28
_refine_diff_density_max 0.144
_refine_diff_density_min -0.151
_refine_diff_density_rms 0.036
_refine_ls_abs_structure_details 'Flack H D (1983), Acta Cryst. A39, 876-881'
_refine_ls_abs_structure_Flack 2.0(18)
_refine_ls_extinction_method none
_refine_ls_goodness_of_fit_ref 1.127
_refine_ls_hydrogen_treatment mixed
_refine_ls_matrix_type full
_refine_ls_number_parameters 211
_refine_ls_number_reflns 2760
_refine_ls_number_restraints 1
_refine_ls_restrained_S_all 1.127
_refine_ls_R_factor_all 0.0613
_refine_ls_R_factor_gt 0.0492
_refine_ls_shift/su_max 0.000
_refine_ls_shift/su_mean 0.000
_refine_ls_structure_factor_coef Fsqd
_refine_ls_weighting_details 'calc w=1/[\s^2^(Fo^2^)+(0.0412P)^2^+0.4885P] where P=(Fo^2^+2Fc^2^)/3'
_refine_ls_weighting_scheme calc
_refine_ls_wR_factor_gt 0.1121
_refine_ls_wR_factor_ref 0.1211
_reflns_number_gt 2295
_reflns_number_total 2760
_reflns_threshold_expression >2sigma(I)
_cod_data_source_file c3ob42183j.txt
_cod_data_source_block chenrui_0318
_cod_database_code 7153600
_reflns_odcompleteness_completeness 99.67
_reflns_odcompleteness_iscentric 1
_reflns_odcompleteness_theta 26.32
_olex2_refinement_description
;
1. Fixed Uiso
At 1.2 times of:
{H7A,H7B} of C7, H4 of C4, H3 of C3, H2 of C2, {H13A,H13B} of C13, {H12A,
H12B} of C12, H9 of C9, {H8A,H8B} of C8, {H17A,H17B} of C17, H15 of C15
At 1.5 times of:
{H11A,H11B,H11C} of C11, {H19A,H19B,H19C} of C19, {H18A,H18B,H18C} of C18
2.a Ternary CH refined with riding coordinates:
C9(H9), C15(H15)
2.b Secondary CH2 refined with riding coordinates:
C7(H7A,H7B), C8(H8A,H8B), C12(H12A,H12B), C13(H13A,H13B), C17(H17A,H17B)
2.c Aromatic/amide H refined with riding coordinates:
C2(H2), C3(H3), C4(H4)
2.d Idealised Me refined as rotating group:
C11(H11A,H11B,H11C), C18(H18A,H18B,H18C), C19(H19A,H19B,H19C)
;

loop_
_space_group_symop_id
_space_group_symop_operation_xyz
1 'x, y, z'
2 '-x, y, -z'
3 'x+1/2, y+1/2, z+1/2'
4 '-x+1/2, y+1/2, -z+1/2'

loop_
_atom_site_label
_atom_site_type_symbol
_atom_site_fract_x
_atom_site_fract_y
_atom_site_fract_z
_atom_site_U_iso_or_equiv
_atom_site_adp_type
_atom_site_occupancy
_atom_site_symmetry_multiplicity
_atom_site_calc_flag
_atom_site_refinement_flags
O1 O 0.37519(13) 0.5659(3) 0.3969(2) 0.0562(7) Uani 1 1 d .
O2 O 0.64759(15) -0.0340(4) 0.0572(2) 0.0709(8) Uani 1 1 d .
O3 O 0.75803(12) 0.2794(3) 0.1875(2) 0.0599(7) Uani 1 1 d .
O4 O 0.63781(12) 0.3576(3) 0.09331(18) 0.0528(6) Uani 1 1 d .
C1 C 0.36939(18) 0.3924(4) 0.3707(2) 0.0397(7) Uani 1 1 d .
C2 C 0.30142(19) 0.2926(5) 0.3708(3) 0.0490(8) Uani 1 1 d .
H2 H 0.2562 0.3409 0.3902 0.059 Uiso 1 1 calc R
C3 C 0.30175(18) 0.1206(5) 0.3417(3) 0.0499(8) Uani 1 1 d .
H3 H 0.2562 0.0524 0.3410 0.060 Uiso 1 1 calc R
C4 C 0.36873(18) 0.0487(4) 0.3137(3) 0.0442(8) Uani 1 1 d .
H4 H 0.3680 -0.0680 0.2950 0.053 Uiso 1 1 calc R
C5 C 0.43763(16) 0.1472(4) 0.3128(2) 0.0334(7) Uani 1 1 d .
C6 C 0.43863(16) 0.3216(4) 0.3426(2) 0.0363(7) Uani 1 1 d .
C7 C 0.50980(17) 0.4402(4) 0.3432(3) 0.0448(8) Uani 1 1 d .
H7A H 0.5222 0.5004 0.4098 0.054 Uiso 1 1 calc R
H7B H 0.4948 0.5272 0.2889 0.054 Uiso 1 1 calc R
C8 C 0.58542(17) 0.3469(4) 0.3258(2) 0.0407(7) Uani 1 1 d .
H8A H 0.6211 0.4294 0.3017 0.049 Uiso 1 1 calc R
H8B H 0.6139 0.2978 0.3914 0.049 Uiso 1 1 calc R
C9 C 0.56357(16) 0.2025(4) 0.2453(2) 0.0327(6) Uani 1 1 d .
H9 H 0.5297 0.2549 0.1833 0.039 Uiso 1 1 calc R
C10 C 0.51237(15) 0.0614(4) 0.2847(2) 0.0315(6) Uani 1 1 d .
C11 C 0.55795(17) -0.0322(4) 0.3838(2) 0.0472(8) Uani 1 1 d .
H11A H 0.5709 0.0499 0.4401 0.071 Uiso 1 1 calc R
H11B H 0.6068 -0.0820 0.3701 0.071 Uiso 1 1 calc R
H11C H 0.5245 -0.1225 0.4028 0.071 Uiso 1 1 calc R
C12 C 0.48764(17) -0.0711(4) 0.1963(3) 0.0436(8) Uani 1 1 d .
H12A H 0.4560 -0.1625 0.2199 0.052 Uiso 1 1 calc R
H12B H 0.4537 -0.0140 0.1371 0.052 Uiso 1 1 calc R
C13 C 0.56010(18) -0.1525(4) 0.1606(3) 0.0506(9) Uani 1 1 d .
H13A H 0.5885 -0.2273 0.2158 0.061 Uiso 1 1 calc R
H13B H 0.5408 -0.2246 0.0998 0.061 Uiso 1 1 calc R
C14 C 0.61764(17) -0.0218(5) 0.1341(3) 0.0441(7) Uani 1 1 d .
C15 C 0.63867(16) 0.1277(4) 0.2107(2) 0.0356(7) Uani 1 1 d .
H15 H 0.6743 0.0812 0.2733 0.043 Uiso 1 1 calc R
C16 C 0.68614(17) 0.2621(4) 0.1648(3) 0.0404(7) Uani 1 1 d .
C17 C 0.67384(19) 0.4895(5) 0.0384(3) 0.0526(9) Uani 1 1 d .
H17A H 0.7251 0.4491 0.0248 0.063 Uiso 1 1 calc R
H17B H 0.6832 0.5948 0.0800 0.063 Uiso 1 1 calc R
C18 C 0.6165(2) 0.5235(6) -0.0610(3) 0.0695(12) Uani 1 1 d .
H18A H 0.5636 0.5438 -0.0471 0.104 Uiso 1 1 calc R
H18B H 0.6149 0.4247 -0.1064 0.104 Uiso 1 1 calc R
H18C H 0.6338 0.6240 -0.0942 0.104 Uiso 1 1 calc R
C19 C 0.3113(2) 0.6404(5) 0.4389(3) 0.0607(10) Uani 1 1 d .
H19A H 0.3061 0.5788 0.5012 0.091 Uiso 1 1 calc R
H19B H 0.2617 0.6321 0.3883 0.091 Uiso 1 1 calc R
H19C H 0.3232 0.7603 0.4555 0.091 Uiso 1 1 calc R

loop_
_atom_site_aniso_label
_atom_site_aniso_U_11
_atom_site_aniso_U_22
_atom_site_aniso_U_33
_atom_site_aniso_U_23
_atom_site_aniso_U_13
_atom_site_aniso_U_12
O1 0.0554(14) 0.0414(13) 0.0759(18) -0.0147(14) 0.0229(12) 0.0051(10)
O2 0.0810(18) 0.0786(18) 0.0623(16) -0.0217(17) 0.0362(15) -0.0149(16)
O3 0.0314(11) 0.0682(15) 0.0767(18) 0.0115(15) 0.0026(11) -0.0071(11)
O4 0.0360(11) 0.0635(15) 0.0591(14) 0.0243(13) 0.0101(10) -0.0011(10)
C1 0.0402(16) 0.0412(18) 0.0378(17) -0.0002(15) 0.0083(13) 0.0030(13)
C2 0.0382(16) 0.056(2) 0.056(2) -0.0012(19) 0.0180(15) 0.0075(15)
C3 0.0384(16) 0.054(2) 0.060(2) -0.0021(19) 0.0161(15) -0.0064(15)
C4 0.0423(17) 0.0396(17) 0.0523(19) -0.0029(17) 0.0137(15) -0.0039(13)
C5 0.0311(14) 0.0365(16) 0.0315(15) 0.0016(14) 0.0041(11) 0.0007(12)
C6 0.0370(14) 0.0374(16) 0.0347(15) 0.0002(14) 0.0077(12) 0.0013(12)
C7 0.0438(17) 0.0371(17) 0.055(2) -0.0083(17) 0.0128(15) -0.0020(13)
C8 0.0390(15) 0.0386(17) 0.0440(17) -0.0065(16) 0.0068(13) -0.0088(13)
C9 0.0298(13) 0.0322(14) 0.0352(17) -0.0013(14) 0.0044(11) -0.0010(12)
C10 0.0312(14) 0.0318(15) 0.0311(15) -0.0017(14) 0.0052(12) -0.0014(11)
C11 0.0460(17) 0.0497(19) 0.0458(19) 0.0107(18) 0.0092(14) 0.0053(16)
C12 0.0371(15) 0.0428(18) 0.0516(18) -0.0119(16) 0.0107(14) -0.0080(13)
C13 0.0513(18) 0.043(2) 0.060(2) -0.0182(18) 0.0187(16) -0.0093(16)
C14 0.0412(16) 0.0489(19) 0.0432(17) -0.0075(18) 0.0108(14) -0.0004(15)
C15 0.0314(14) 0.0396(16) 0.0350(16) -0.0004(15) 0.0047(11) 0.0012(13)
C16 0.0374(16) 0.0417(18) 0.0435(18) -0.0034(16) 0.0116(14) -0.0018(13)
C17 0.0492(18) 0.050(2) 0.063(2) 0.015(2) 0.0239(16) 0.0020(16)
C18 0.054(2) 0.089(3) 0.067(3) 0.031(2) 0.0160(18) 0.008(2)
C19 0.065(2) 0.053(2) 0.067(3) -0.010(2) 0.0213(19) 0.0127(18)

loop_
_atom_type_symbol
_atom_type_description
_atom_type_scat_dispersion_real
_atom_type_scat_dispersion_imag
_atom_type_scat_source
C C 0.0033 0.0016 'International Tables Vol C Tables 4.2.6.8 and 6.1.1.4'
H H 0.0000 0.0000 'International Tables Vol C Tables 4.2.6.8 and 6.1.1.4'
O O 0.0106 0.0060 'International Tables Vol C Tables 4.2.6.8 and 6.1.1.4'

loop_
_geom_angle_atom_site_label_1
_geom_angle_atom_site_label_2
_geom_angle_atom_site_label_3
_geom_angle
C1 O1 C19 117.6(3)
C16 O4 C17 118.3(2)
O1 C1 C2 123.8(3)
O1 C1 C6 114.8(3)
C2 C1 C6 121.4(3)
C1 C2 H2 120.5
C3 C2 C1 119.0(3)
C3 C2 H2 120.5
C2 C3 H3 119.7
C4 C3 C2 120.6(3)
C4 C3 H3 119.7
C3 C4 H4 119.4
C3 C4 C5 121.3(3)
C5 C4 H4 119.4
C4 C5 C6 119.0(3)
C4 C5 C10 119.9(2)
C6 C5 C10 121.0(2)
C1 C6 C7 118.0(3)
C5 C6 C1 118.7(3)
C5 C6 C7 123.2(3)
C6 C7 H7A 108.8
C6 C7 H7B 108.8
C6 C7 C8 114.0(3)
H7A C7 H7B 107.6
C8 C7 H7A 108.8
C8 C7 H7B 108.8
C7 C8 H8A 109.5
C7 C8 H8B 109.5
H8A C8 H8B 108.1
C9 C8 C7 110.6(2)
C9 C8 H8A 109.5
C9 C8 H8B 109.5
C8 C9 H9 106.9
C8 C9 C10 111.0(2)
C8 C9 C15 112.0(2)
C10 C9 H9 106.9
C10 C9 C15 112.7(2)
C15 C9 H9 106.9
C5 C10 C9 108.8(2)
C5 C10 C11 107.3(2)
C5 C10 C12 110.6(2)
C9 C10 C11 112.9(2)
C12 C10 C9 107.7(2)
C12 C10 C11 109.6(2)
C10 C11 H11A 109.5
C10 C11 H11B 109.5
C10 C11 H11C 109.5
H11A C11 H11B 109.5
H11A C11 H11C 109.5
H11B C11 H11C 109.5
C10 C12 H12A 109.0
C10 C12 H12B 109.0
H12A C12 H12B 107.8
C13 C12 C10 112.8(2)
C13 C12 H12A 109.0
C13 C12 H12B 109.0
C12 C13 H13A 108.9
C12 C13 H13B 108.9
H13A C13 H13B 107.7
C14 C13 C12 113.3(3)
C14 C13 H13A 108.9
C14 C13 H13B 108.9
O2 C14 C13 122.7(3)
O2 C14 C15 121.4(3)
C13 C14 C15 115.9(3)
C9 C15 H15 107.2
C14 C15 C9 112.2(2)
C14 C15 H15 107.2
C16 C15 C9 113.4(2)
C16 C15 C14 109.3(2)
C16 C15 H15 107.2
O3 C16 O4 124.1(3)
O3 C16 C15 124.9(3)
O4 C16 C15 110.9(2)
O4 C17 H17A 110.3
O4 C17 H17B 110.3
O4 C17 C18 107.0(3)
H17A C17 H17B 108.6
C18 C17 H17A 110.3
C18 C17 H17B 110.3
C17 C18 H18A 109.5
C17 C18 H18B 109.5
C17 C18 H18C 109.5
H18A C18 H18B 109.5
H18A C18 H18C 109.5
H18B C18 H18C 109.5
O1 C19 H19A 109.5
O1 C19 H19B 109.5
O1 C19 H19C 109.5
H19A C19 H19B 109.5
H19A C19 H19C 109.5
H19B C19 H19C 109.5

loop_
_geom_bond_atom_site_label_1
_geom_bond_atom_site_label_2
_geom_bond_distance
O1 C1 1.376(4)
O1 C19 1.425(4)
O2 C14 1.215(4)
O3 C16 1.199(3)
O4 C16 1.331(4)
O4 C17 1.445(4)
C1 C2 1.382(4)
C1 C6 1.405(4)
C2 H2 0.9300
C2 C3 1.377(5)
C3 H3 0.9300
C3 C4 1.374(4)
C4 H4 0.9300
C4 C5 1.392(4)
C5 C6 1.396(4)
C5 C10 1.534(4)
C6 C7 1.509(4)
C7 H7A 0.9700
C7 H7B 0.9700
C7 C8 1.522(4)
C8 H8A 0.9700
C8 H8B 0.9700
C8 C9 1.522(4)
C9 H9 0.9800
C9 C10 1.539(4)
C9 C15 1.542(4)
C10 C11 1.544(4)
C10 C12 1.534(4)
C11 H11A 0.9600
C11 H11B 0.9600
C11 H11C 0.9600
C12 H12A 0.9700
C12 H12B 0.9700
C12 C13 1.529(4)
C13 H13A 0.9700
C13 H13B 0.9700
C13 C14 1.488(4)
C14 C15 1.518(4)
C15 H15 0.9800
C15 C16 1.505(4)
C17 H17A 0.9700
C17 H17B 0.9700
C17 C18 1.480(5)
C18 H18A 0.9600
C18 H18B 0.9600
C18 H18C 0.9600
C19 H19A 0.9600
C19 H19B 0.9600
C19 H19C 0.9600

loop_
_geom_torsion_atom_site_label_1
_geom_torsion_atom_site_label_2
_geom_torsion_atom_site_label_3
_geom_torsion_atom_site_label_4
_geom_torsion
O1 C1 C2 C3 179.1(3)
O1 C1 C6 C5 -178.7(3)
O1 C1 C6 C7 -0.5(4)
O2 C14 C15 C9 137.0(3)
O2 C14 C15 C16 10.4(4)
C1 C2 C3 C4 0.4(5)
C1 C6 C7 C8 172.3(3)
C2 C1 C6 C5 1.0(4)
C2 C1 C6 C7 179.2(3)
C2 C3 C4 C5 -0.7(5)
C3 C4 C5 C6 1.0(5)
C3 C4 C5 C10 177.9(3)
C4 C5 C6 C1 -1.2(4)
C4 C5 C6 C7 -179.3(3)
C4 C5 C10 C9 156.8(3)
C4 C5 C10 C11 -80.9(3)
C4 C5 C10 C12 38.6(4)
C5 C6 C7 C8 -9.5(4)
C5 C10 C12 C13 176.5(3)
C6 C1 C2 C3 -0.6(5)
C6 C5 C10 C9 -26.4(4)
C6 C5 C10 C11 96.0(3)
C6 C5 C10 C12 -144.5(3)
C6 C7 C8 C9 38.4(4)
C7 C8 C9 C10 -63.6(3)
C7 C8 C9 C15 169.5(3)
C8 C9 C10 C5 55.8(3)
C8 C9 C10 C11 -63.1(3)
C8 C9 C10 C12 175.8(2)
C8 C9 C15 C14 177.4(3)
C8 C9 C15 C16 -58.1(3)
C9 C10 C12 C13 57.7(3)
C9 C15 C16 O3 132.9(3)
C9 C15 C16 O4 -48.5(3)
C10 C5 C6 C1 -178.0(3)
C10 C5 C6 C7 3.8(4)
C10 C9 C15 C14 51.4(3)
C10 C9 C15 C16 175.8(2)
C10 C12 C13 C14 -52.2(4)
C11 C10 C12 C13 -65.4(3)
C12 C13 C14 O2 -136.6(3)
C12 C13 C14 C15 44.8(4)
C13 C14 C15 C9 -44.3(4)
C13 C14 C15 C16 -171.0(3)
C14 C15 C16 O3 -101.1(4)
C14 C15 C16 O4 77.5(3)
C15 C9 C10 C5 -177.7(2)
C15 C9 C10 C11 63.4(3)
C15 C9 C10 C12 -57.7(3)
C16 O4 C17 C18 157.2(3)
C17 O4 C16 O3 0.7(5)
C17 O4 C16 C15 -177.9(3)
C19 O1 C1 C2 8.2(5)
C19 O1 C1 C6 -172.2(3)
